data_2226079
loop_
_publ_author_name
'Yang, Xiao-Yan'
'Xu, Ning'
'Liu, Shan'

_publ_section_title
;
 Pyridinium 5-nitrothiophene-2-carboxylate
;
_journal_coeditor_code CI5088
_journal_issue 6
_journal_name_full 'Acta Crystallographica Section E'
_journal_page_first o1287
_journal_paper_doi 10.1107/S1600536810016089
_journal_volume 66
_journal_year 2010
_chemical_formula_iupac 'C5 H6 N +, C5 H2 N O4 S -'
_chemical_formula_moiety 'C5 H6 N +, C5 H2 N O4 S -'
_chemical_formula_sum 'C10 H8 N2 O4 S'
_chemical_formula_weight 252.24
_chemical_name_systematic
;
Pyridinium 5-nitrothiophene-2-carboxylate
;
_space_group_IT_number 2
_symmetry_cell_setting triclinic
_symmetry_space_group_name_Hall '-P 1'
_symmetry_space_group_name_H-M 'P -1'
_atom_sites_solution_hydrogens geom
_atom_sites_solution_primary direct
_atom_sites_solution_secondary difmap
_audit_creation_method SHELXL-97
_cell_angle_alpha 77.30(3)
_cell_angle_beta 81.52(3)
_cell_angle_gamma 71.00(3)
_cell_formula_units_Z 2
_cell_length_a 6.0940(12)
_cell_length_b 7.3390(15)
_cell_length_c 13.296(3)
_cell_measurement_reflns_used 25
_cell_measurement_temperature 298(2)
_cell_measurement_theta_max 13
_cell_measurement_theta_min 10
_cell_volume 546.6(2)
_computing_cell_refinement 'CAD-4 Software (Enraf--Nonius, 1985)'
_computing_data_collection 'CAD-4 Software (Enraf--Nonius, 1985)'
_computing_data_reduction 'XCAD4 (Harms & Wocadlo, 1995)'
_computing_molecular_graphics 'SHELXTL (Sheldrick, 2008)'
_computing_publication_material 'SHELXTL (Sheldrick, 2008)'
_computing_structure_refinement 'SHELXL97 (Sheldrick, 2008)'
_computing_structure_solution 'SHELXS97 (Sheldrick, 2008)'
_diffrn_ambient_temperature 298(2)
_diffrn_measured_fraction_theta_full 1.000
_diffrn_measured_fraction_theta_max 1.000
_diffrn_measurement_device_type 'Enraf--Nonius CAD-4'
_diffrn_measurement_method \w/2\q
_diffrn_radiation_monochromator graphite
_diffrn_radiation_source 'fine-focus sealed tube'
_diffrn_radiation_type MoK\a
_diffrn_radiation_wavelength 0.71073
_diffrn_reflns_av_R_equivalents 0.0187
_diffrn_reflns_av_sigmaI/netI 0.0273
_diffrn_reflns_limit_h_max 7
_diffrn_reflns_limit_h_min 0
_diffrn_reflns_limit_k_max 8
_diffrn_reflns_limit_k_min -8
_diffrn_reflns_limit_l_max 15
_diffrn_reflns_limit_l_min -15
_diffrn_reflns_number 2194
_diffrn_reflns_theta_full 25.27
_diffrn_reflns_theta_max 25.27
_diffrn_reflns_theta_min 1.58
_diffrn_standards_decay_% 1
_diffrn_standards_interval_count 200
_diffrn_standards_interval_time 120
_diffrn_standards_number 3
_exptl_absorpt_coefficient_mu 0.300
_exptl_absorpt_correction_T_max 0.9706
_exptl_absorpt_correction_T_min 0.9153
_exptl_absorpt_correction_type psi-scan
_exptl_absorpt_process_details '(North <i>et al.</i>,  1968)'
_exptl_crystal_colour colourless
_exptl_crystal_density_diffrn 1.533
_exptl_crystal_density_method 'not measured'
_exptl_crystal_description Block
_exptl_crystal_F_000 260
_exptl_crystal_size_max 0.30
_exptl_crystal_size_mid 0.20
_exptl_crystal_size_min 0.10
_refine_diff_density_max 0.254
_refine_diff_density_min -0.220
_refine_ls_extinction_coef 0.0313(18)
_refine_ls_extinction_expression Fc^*^=kFc[1+0.001xFc^2^\l^3^/sin(2\q)]^-1/4^
_refine_ls_extinction_method 'SHELXL97 (Sheldrick, 2008)'
_refine_ls_goodness_of_fit_ref 1.001
_refine_ls_hydrogen_treatment constr
_refine_ls_matrix_type full
_refine_ls_number_parameters 155
_refine_ls_number_reflns 1990
_refine_ls_number_restraints 0
_refine_ls_restrained_S_all 1.001
_refine_ls_R_factor_all 0.0484
_refine_ls_R_factor_gt 0.0386
_refine_ls_shift/su_max 0.001
_refine_ls_shift/su_mean 0.000
_refine_ls_structure_factor_coef Fsqd
_refine_ls_weighting_details 'calc w=1/[\s^2^(Fo^2^)+(0.01P)^2^+0.48P] where P=(Fo^2^+2Fc^2^)/3'
_refine_ls_weighting_scheme calc
_refine_ls_wR_factor_gt 0.0756
_refine_ls_wR_factor_ref 0.0801
_reflns_number_gt 1657
_reflns_number_total 1990
_reflns_threshold_expression I>2\s(I)
_cod_data_source_file ci5088.cif
_cod_data_source_block I
_cod_depositor_comments
;
The following automatic conversions were performed:
'_symmetry_cell_setting' value 'Triclinic' changed to 'triclinic'
according to '/home/saulius/struct/CIF-dictionaries/cif_core.dic'
dictionary named 'cif_core.dic' version 2.4.1 from 2010-06-29.

Automatic conversion script
Id: cif_fix_enum 1527 2010-12-29 10:47:43Z saulius 
;
_cod_database_code 2226079
_cod_database_fobs_code 2226079

loop_
_symmetry_equiv_pos_as_xyz
'x, y, z'
'-x, -y, -z'

loop_
_atom_site_type_symbol
_atom_site_label
_atom_site_fract_x
_atom_site_fract_y
_atom_site_fract_z
_atom_site_U_iso_or_equiv
_atom_site_adp_type
_atom_site_calc_flag
_atom_site_refinement_flags
_atom_site_occupancy
_atom_site_disorder_assembly
_atom_site_disorder_group
S S 0.14233(10) 0.12191(9) 0.65371(4) 0.04471(19) Uani d . 1 . .
O O1 -0.0782(3) -0.1820(3) 0.90222(13) 0.0592(5) Uani d . 1 . .
O O2 0.2305(3) -0.0690(3) 0.86414(12) 0.0534(5) Uani d . 1 . .
O O3 -0.1575(4) 0.3584(3) 0.40288(14) 0.0753(6) Uani d . 1 . .
O O4 0.1837(3) 0.3262(3) 0.44510(14) 0.0691(6) Uani d . 1 . .
N N2 -0.0093(4) 0.3011(3) 0.46450(15) 0.0538(5) Uani d . 1 . .
C C6 0.0413(4) -0.0881(3) 0.84465(17) 0.0419(5) Uani d . 1 . .
C C7 -0.0384(4) 0.0149(3) 0.74043(16) 0.0375(5) Uani d . 1 . .
C C8 -0.2423(4) 0.0392(3) 0.70084(17) 0.0438(6) Uani d . 1 . .
H H8 -0.3598 -0.0095 0.7374 0.053 Uiso calc R 1 . .
C C9 -0.2565(4) 0.1453(4) 0.59945(18) 0.0469(6) Uani d . 1 . .
H H9 -0.3833 0.1760 0.5608 0.056 Uiso calc R 1 . .
C C10 -0.0599(4) 0.1972(3) 0.56517(17) 0.0427(5) Uani d . 1 . .
N N1 0.3544(3) -0.2797(3) 1.04230(14) 0.0437(5) Uani d . 1 . .
H H6 0.3164 -0.2065 0.9836 0.052 Uiso calc R 1 . .
C C1 0.4731(4) -0.5108(4) 1.22741(19) 0.0518(6) Uani d . 1 . .
H H1 0.5143 -0.5902 1.2908 0.062 Uiso calc R 1 . .
C C2 0.2816(4) -0.5107(4) 1.18469(19) 0.0521(6) Uani d . 1 . .
H H2 0.1911 -0.5896 1.2189 0.063 Uiso calc R 1 . .
C C3 0.2254(4) -0.3937(4) 1.09159(18) 0.0481(6) Uani d . 1 . .
H H3 0.0960 -0.3932 1.0620 0.058 Uiso calc R 1 . .
C C4 0.5408(4) -0.2773(4) 1.08249(18) 0.0496(6) Uani d . 1 . .
H H4 0.6285 -0.1969 1.0470 0.060 Uiso calc R 1 . .
C C5 0.6035(4) -0.3923(4) 1.17561(19) 0.0529(6) Uani d . 1 . .
H H5 0.7335 -0.3906 1.2038 0.063 Uiso calc R 1 . .

loop_
_atom_site_aniso_label
_atom_site_aniso_U_11
_atom_site_aniso_U_22
_atom_site_aniso_U_33
_atom_site_aniso_U_12
_atom_site_aniso_U_13
_atom_site_aniso_U_23
S 0.0397(3) 0.0594(4) 0.0383(3) -0.0262(3) -0.0043(2) 0.0019(3)
O1 0.0587(11) 0.0758(13) 0.0452(10) -0.0380(10) -0.0053(8) 0.0121(9)
O2 0.0500(10) 0.0674(12) 0.0460(10) -0.0303(9) -0.0133(8) 0.0084(8)
O3 0.0928(15) 0.0900(16) 0.0461(11) -0.0385(12) -0.0276(11) 0.0126(10)
O4 0.0766(13) 0.0872(15) 0.0508(11) -0.0496(12) 0.0058(10) 0.0027(10)
N2 0.0697(15) 0.0555(14) 0.0393(11) -0.0277(12) -0.0060(11) -0.0010(10)
C6 0.0437(13) 0.0418(13) 0.0382(12) -0.0141(11) -0.0038(10) -0.0016(10)
C7 0.0373(12) 0.0384(12) 0.0370(12) -0.0159(10) 0.0013(9) -0.0035(9)
C8 0.0355(12) 0.0505(14) 0.0459(13) -0.0190(11) -0.0012(10) -0.0024(11)
C9 0.0389(13) 0.0553(15) 0.0485(14) -0.0182(11) -0.0105(10) -0.0030(11)
C10 0.0470(13) 0.0473(14) 0.0340(12) -0.0180(11) -0.0057(10) -0.0009(10)
N1 0.0438(11) 0.0481(12) 0.0353(10) -0.0144(9) -0.0036(8) 0.0016(9)
C1 0.0519(15) 0.0557(16) 0.0409(13) -0.0138(12) -0.0077(11) 0.0037(11)
C2 0.0538(15) 0.0504(15) 0.0527(15) -0.0254(12) -0.0040(12) 0.0041(12)
C3 0.0437(13) 0.0541(15) 0.0491(14) -0.0214(12) -0.0086(11) -0.0014(12)
C4 0.0424(13) 0.0602(16) 0.0479(14) -0.0237(12) 0.0007(11) -0.0040(12)
C5 0.0417(14) 0.0702(18) 0.0484(14) -0.0199(13) -0.0078(11) -0.0074(13)

loop_
_atom_type_symbol
_atom_type_description
_atom_type_scat_dispersion_real
_atom_type_scat_dispersion_imag
_atom_type_scat_source
C C 0.0033 0.0016 'International Tables Vol C Tables 4.2.6.8 and 6.1.1.4'
H H 0.0000 0.0000 'International Tables Vol C Tables 4.2.6.8 and 6.1.1.4'
N N 0.0061 0.0033 'International Tables Vol C Tables 4.2.6.8 and 6.1.1.4'
O O 0.0106 0.0060 'International Tables Vol C Tables 4.2.6.8 and 6.1.1.4'
S S 0.1246 0.1234 'International Tables Vol C Tables 4.2.6.8 and 6.1.1.4'

loop_
_geom_angle_atom_site_label_1
_geom_angle_atom_site_label_2
_geom_angle_atom_site_label_3
_geom_angle_site_symmetry_1
_geom_angle_site_symmetry_3
_geom_angle
_geom_angle_publ_flag
C10 S C7 . . 89.85(11) ?
O3 N2 O4 . . 123.7(2) ?
O3 N2 C10 . . 118.7(2) ?
O4 N2 C10 . . 117.6(2) ?
O1 C6 O2 . . 126.8(2) ?
O1 C6 C7 . . 118.1(2) ?
O2 C6 C7 . . 115.03(19) ?
C8 C7 C6 . . 129.1(2) ?
C8 C7 S . . 112.21(16) ?
C6 C7 S . . 118.70(16) ?
C7 C8 C9 . . 113.0(2) ?
C7 C8 H8 . . 123.5 ?
C9 C8 H8 . . 123.5 ?
C10 C9 C8 . . 110.8(2) ?
C10 C9 H9 . . 124.6 ?
C8 C9 H9 . . 124.6 ?
C9 C10 N2 . . 126.6(2) ?
C9 C10 S . . 114.08(17) ?
N2 C10 S . . 119.34(17) ?
C4 N1 C3 . . 121.1(2) ?
C4 N1 H6 . . 119.4 ?
C3 N1 H6 . . 119.4 ?
C2 C1 C5 . . 119.3(2) ?
C2 C1 H1 . . 120.3 ?
C5 C1 H1 . . 120.3 ?
C3 C2 C1 . . 119.2(2) ?
C3 C2 H2 . . 120.4 ?
C1 C2 H2 . . 120.4 ?
N1 C3 C2 . . 120.6(2) ?
N1 C3 H3 . . 119.7 ?
C2 C3 H3 . . 119.7 ?
N1 C4 C5 . . 120.2(2) ?
N1 C4 H4 . . 119.9 ?
C5 C4 H4 . . 119.9 ?
C4 C5 C1 . . 119.5(2) ?
C4 C5 H5 . . 120.3 ?
C1 C5 H5 . . 120.3 ?

loop_
_geom_bond_atom_site_label_1
_geom_bond_atom_site_label_2
_geom_bond_site_symmetry_2
_geom_bond_distance
_geom_bond_publ_flag
S C10 . 1.705(2) ?
S C7 . 1.717(2) ?
O1 C6 . 1.233(3) ?
O2 C6 . 1.275(3) ?
O3 N2 . 1.218(3) ?
O4 N2 . 1.230(3) ?
N2 C10 . 1.432(3) ?
C6 C7 . 1.492(3) ?
C7 C8 . 1.364(3) ?
C8 C9 . 1.400(3) ?
C8 H8 . 0.93 ?
C9 C10 . 1.360(3) ?
C9 H9 . 0.93 ?
N1 C4 . 1.331(3) ?
N1 C3 . 1.335(3) ?
N1 H6 . 0.86 ?
C1 C2 . 1.371(3) ?
C1 C5 . 1.374(3) ?
C1 H1 . 0.93 ?
C2 C3 . 1.361(3) ?
C2 H2 . 0.93 ?
C3 H3 . 0.93 ?
C4 C5 . 1.364(3) ?
C4 H4 . 0.93 ?
C5 H5 . 0.93 ?

loop_
_geom_hbond_atom_site_label_D
_geom_hbond_atom_site_label_H
_geom_hbond_atom_site_label_A
_geom_hbond_site_symmetry_A
_geom_hbond_distance_DH
_geom_hbond_distance_HA
_geom_hbond_distance_DA
_geom_hbond_angle_DHA
_geom_hbond_publ_flag
N1 H6 O2 . 0.86 1.74 2.594(3) 176 yes
C3 H3 O1 . 0.93 2.49 3.156(3) 129 yes
C1 H1 O3 1_646 0.93 2.55 3.254(3) 133 yes
C4 H4 O1 1_655 0.93 2.44 3.210(3) 141 yes

loop_
_geom_torsion_atom_site_label_1
_geom_torsion_atom_site_label_2
_geom_torsion_atom_site_label_3
_geom_torsion_atom_site_label_4
_geom_torsion_site_symmetry_1
_geom_torsion_site_symmetry_2
_geom_torsion_site_symmetry_3
_geom_torsion_site_symmetry_4
_geom_torsion
_geom_torsion_publ_flag
O1 C6 C7 C8 . . . . 7.6(4) ?
O2 C6 C7 C8 . . . . -172.7(2) ?
O1 C6 C7 S . . . . -172.45(18) ?
O2 C6 C7 S . . . . 7.3(3) ?
C10 S C7 C8 . . . . -0.19(19) ?
C10 S C7 C6 . . . . 179.87(19) ?
C6 C7 C8 C9 . . . . 179.9(2) ?
S C7 C8 C9 . . . . -0.1(3) ?
C7 C8 C9 C10 . . . . 0.3(3) ?
C8 C9 C10 N2 . . . . 178.0(2) ?
C8 C9 C10 S . . . . -0.5(3) ?
O3 N2 C10 C9 . . . . 3.4(4) ?
O4 N2 C10 C9 . . . . -176.1(2) ?
O3 N2 C10 S . . . . -178.2(2) ?
O4 N2 C10 S . . . . 2.3(3) ?
C7 S C10 C9 . . . . 0.4(2) ?
C7 S C10 N2 . . . . -178.2(2) ?
C5 C1 C2 C3 . . . . 0.3(4) ?
C4 N1 C3 C2 . . . . 0.1(4) ?
C1 C2 C3 N1 . . . . -0.2(4) ?
C3 N1 C4 C5 . . . . 0.0(4) ?
N1 C4 C5 C1 . . . . 0.1(4) ?
C2 C1 C5 C4 . . . . -0.2(4) ?
